data_7150402
loop_
_publ_author_name
'Clayden, Jonathan'
'Foricher, Yann J. Y.'
'Helliwell, Madeleine'
'Johnson, Paul'
'Mitjans, David'
'Vinader, Victoria'

_publ_section_title
;
 Conformational arm-wrestling: battles for stereochemical control in
 benzamides bearing matched and mismatched chiral 2- and
 6-substituents.
;
_journal_issue 3
_journal_name_full 'Organic &amp; biomolecular chemistry'
_journal_page_first 444
_journal_page_last 454
_journal_paper_doi 10.1039/b514558a
_journal_volume 4
_journal_year 2006
_chemical_formula_sum 'C35 H45 N3 O3'
_chemical_formula_weight 555.74
_space_group_IT_number 14
_symmetry_cell_setting monoclinic
_symmetry_Int_Tables_number 14
_symmetry_space_group_name_Hall '-P 2yn'
_symmetry_space_group_name_H-M 'P 1 21/n 1'
_atom_sites_solution_hydrogens geom
_atom_sites_solution_primary direct
_atom_sites_solution_secondary difmap
_audit_creation_date 19100-04-26
_audit_creation_method 'by teXsan v1.7'
_audit_update_record
;
?
;
_cell_angle_alpha 90.00
_cell_angle_beta 92.459(14)
_cell_angle_gamma 90.00
_cell_formula_units_Z 4
_cell_length_a 14.361(3)
_cell_length_b 7.2093(13)
_cell_length_c 31.922(5)
_cell_measurement_reflns_used 24
_cell_measurement_temperature 296.2
_cell_measurement_theta_max 15.7
_cell_measurement_theta_min 14.4
_cell_volume 3301.9(10)
_computing_cell_refinement 'MSC/AFC Diffractometer Control'
_computing_data_collection 'MSC/AFC Diffractometer Control'
_computing_data_reduction 'teXsan (MSC, 1995)'
_computing_publication_material 'teXsan (MSC, 1995)'
_computing_structure_refinement 'SHELXL-97 (Sheldrick, 1997)'
_computing_structure_solution
;
SIR92 (Altomare, et. al. 1993)
;
_diffrn_ambient_temperature 296.2
_diffrn_measured_fraction_theta_full 0.819
_diffrn_measured_fraction_theta_max 0.819
_diffrn_measurement_device 'Rigaku AFC5R'
_diffrn_measurement_method \w-2\q
_diffrn_orient_matrix_UB_11 -0.05401
_diffrn_orient_matrix_UB_12 0.00376
_diffrn_orient_matrix_UB_13 -0.02082
_diffrn_orient_matrix_UB_21 -0.04399
_diffrn_orient_matrix_UB_22 0.00300
_diffrn_orient_matrix_UB_23 0.02344
_diffrn_orient_matrix_UB_31 0.00239
_diffrn_orient_matrix_UB_32 0.13863
_diffrn_orient_matrix_UB_33 0.00005
_diffrn_radiation_detector 'scintillation counter'
_diffrn_radiation_monochromator graphite
_diffrn_radiation_source 'Rigaku rotating anode'
_diffrn_radiation_type 'Cu K\a'
_diffrn_radiation_wavelength 1.5418
_diffrn_reflns_av_R_equivalents 0.0213
_diffrn_reflns_av_sigmaI/netI 0.0340
_diffrn_reflns_limit_h_max 17
_diffrn_reflns_limit_h_min 0
_diffrn_reflns_limit_k_max 8
_diffrn_reflns_limit_k_min 0
_diffrn_reflns_limit_l_max 40
_diffrn_reflns_limit_l_min -40
_diffrn_reflns_number 6543
_diffrn_reflns_reduction_process 'Lp corrections applied'
_diffrn_reflns_theta_full 78.20
_diffrn_reflns_theta_max 78.20
_diffrn_reflns_theta_min 2.77
_diffrn_standards_decay_% -0.76
_diffrn_standards_interval_count 150
_diffrn_standards_number 3
_exptl_absorpt_coefficient_mu 0.558
_exptl_absorpt_correction_T_max 1.000
_exptl_absorpt_correction_T_min 0.945
_exptl_absorpt_correction_type
;
\y scans (North,Phillips & Matthews, 1968)
;
_exptl_crystal_colour colourless
_exptl_crystal_density_diffrn 1.118
_exptl_crystal_density_method 'not measured'
_exptl_crystal_description tabular
_exptl_crystal_F_000 1200
_exptl_crystal_size_max 0.65
_exptl_crystal_size_mid 0.30
_exptl_crystal_size_min 0.15
_refine_diff_density_max 0.174
_refine_diff_density_min -0.143
_refine_diff_density_rms 0.031
_refine_ls_extinction_coef 0.00118(12)
_refine_ls_extinction_expression Fc^*^=kFc[1+0.001xFc^2^\l^3^/sin(2\q)]^-1/4^
_refine_ls_extinction_method SHELXL
_refine_ls_goodness_of_fit_ref 1.028
_refine_ls_hydrogen_treatment mixed
_refine_ls_matrix_type full
_refine_ls_number_parameters 379
_refine_ls_number_reflns 6276
_refine_ls_number_restraints 0
_refine_ls_restrained_S_all 1.028
_refine_ls_R_factor_all 0.0858
_refine_ls_R_factor_gt 0.0486
_refine_ls_shift/su_max 0.001
_refine_ls_shift/su_mean 0.000
_refine_ls_structure_factor_coef Fsqd
_refine_ls_weighting_details 'w=1/[\s^2^(Fo^2^)+(0.0590P)^2^+0.5858P] where P=(Fo^2^+2Fc^2^)/3'
_refine_ls_weighting_scheme calc
_refine_ls_wR_factor_gt 0.1245
_refine_ls_wR_factor_ref 0.1425
_reflns_number_gt 4187
_reflns_number_total 6276
_reflns_threshold_expression >2sigma(I)
_cod_data_source_file b514558a.txt
_cod_data_source_block S830
_cod_depositor_comments
;
The following automatic conversions were performed:

'_refine_ls_weighting_scheme' value 'calc
w=1/[\s^2^(Fo^2^)+(0.0590P)^2^+0.5858P] where P=(Fo^2^+2Fc^2^)/3' was
changed to 'calc'. New tag '_refine_ls_weighting_details' was
created. The value of the new tag was set to
'w=1/[\s^2^(Fo^2^)+(0.0590P)^2^+0.5858P] where P=(Fo^2^+2Fc^2^)/3'.

Automatic conversion script
Id: cif_fix_values 3143 2015-03-26 13:38:13Z robertas 
;
_cod_original_sg_symbol_H-M 'P 21/n '
_cod_database_code 7150402

loop_
_symmetry_equiv_pos_as_xyz
'x, y, z'
'-x+1/2, y+1/2, -z+1/2'
'-x, -y, -z'
'x-1/2, -y-1/2, z-1/2'

loop_
_atom_site_label
_atom_site_type_symbol
_atom_site_fract_x
_atom_site_fract_y
_atom_site_fract_z
_atom_site_U_iso_or_equiv
_atom_site_adp_type
_atom_site_occupancy
_atom_site_calc_flag
_atom_site_refinement_flags
_atom_site_disorder_assembly
_atom_site_disorder_group
O1 O 0.89201(11) 0.1387(2) 0.58378(4) 0.0686(4) Uani 1 d . . .
O2 O 1.06579(10) 0.55281(19) 0.67033(4) 0.0574(4) Uani 1 d . . .
O3 O 1.01311(11) 0.2175(2) 0.78965(4) 0.0627(4) Uani 1 d . . .
N1 N 0.85230(13) 0.4408(3) 0.58432(6) 0.0661(5) Uani 1 d . . .
N2 N 1.11533(10) 0.2566(2) 0.66464(4) 0.0419(3) Uani 1 d . . .
N3 N 0.96898(12) 0.5161(2) 0.78587(5) 0.0538(4) Uani 1 d . . .
C1 C 0.88836(14) 0.2803(3) 0.65197(6) 0.0566(5) Uani 1 d . . .
C2 C 0.95538(13) 0.3203(3) 0.68370(6) 0.0476(4) Uani 1 d . . .
C3 C 0.93236(13) 0.3088(3) 0.72576(6) 0.0533(5) Uani 1 d . . .
C4 C 0.84412(16) 0.2503(4) 0.73530(7) 0.0766(7) Uani 1 d . . .
H4 H 0.8285 0.2417 0.7632 0.092 Uiso 1 calc R . .
C5 C 0.77903(16) 0.2045(5) 0.70408(8) 0.0912(10) Uani 1 d . . .
H5 H 0.7206 0.1612 0.7109 0.109 Uiso 1 calc R . .
C6 C 0.80071(15) 0.2231(4) 0.66278(7) 0.0786(8) Uani 1 d . . .
H6 H 0.7557 0.1969 0.6418 0.094 Uiso 1 calc R . .
C7 C 0.91025(15) 0.3039(3) 0.60646(6) 0.0595(5) Uani 1 d . . .
H7 H 0.9760 0.3376 0.6044 0.071 Uiso 1 calc R . .
C8 C 0.87533(17) 0.1884(4) 0.54050(6) 0.0688(6) Uani 1 d . . .
H8 H 0.9288 0.1486 0.5247 0.083 Uiso 1 calc R . .
C9 C 0.87191(18) 0.4020(4) 0.54071(7) 0.0767(7) Uani 1 d . . .
H9 H 0.9344 0.4486 0.5355 0.092 Uiso 1 calc R . .
C10 C 0.78966(16) 0.0911(3) 0.52309(6) 0.0630(6) Uani 1 d . . .
C11 C 0.78419(19) 0.0368(4) 0.48154(7) 0.0820(8) Uani 1 d . . .
H11 H 0.8348 0.0566 0.4649 0.098 Uiso 1 calc R . .
C12 C 0.7052(2) -0.0461(4) 0.46443(9) 0.0910(9) Uani 1 d . . .
H12 H 0.7026 -0.0805 0.4363 0.109 Uiso 1 calc R . .
C13 C 0.6307(2) -0.0782(4) 0.48831(10) 0.0894(8) Uani 1 d . . .
H13 H 0.5774 -0.1345 0.4767 0.107 Uiso 1 calc R . .
C14 C 0.6350(2) -0.0271(4) 0.52952(9) 0.0916(9) Uani 1 d . . .
H14 H 0.5844 -0.0491 0.5461 0.110 Uiso 1 calc R . .
C15 C 0.71377(18) 0.0567(4) 0.54671(7) 0.0769(7) Uani 1 d . . .
H15 H 0.7157 0.0908 0.5748 0.092 Uiso 1 calc R . .
C16 C 0.8036(2) 0.4923(5) 0.50963(9) 0.1098(11) Uani 1 d . . .
H16A H 0.7413 0.4574 0.5160 0.165 Uiso 1 calc R . .
H16B H 0.8164 0.4522 0.4818 0.165 Uiso 1 calc R . .
H16C H 0.8098 0.6247 0.5114 0.165 Uiso 1 calc R . .
C17 C 0.8742(2) 0.6310(4) 0.59707(10) 0.1046(10) Uani 1 d . . .
H17A H 0.8672 0.6436 0.6267 0.157 Uiso 1 calc R . .
H17B H 0.8325 0.7150 0.5823 0.157 Uiso 1 calc R . .
H17C H 0.9372 0.6594 0.5905 0.157 Uiso 1 calc R . .
C18 C 1.05082(13) 0.3858(3) 0.67233(5) 0.0436(4) Uani 1 d . . .
C19 C 1.09901(14) 0.0549(3) 0.66841(6) 0.0471(4) Uani 1 d . . .
H19 H 1.0342 0.0390 0.6762 0.057 Uiso 1 calc R . .
C20 C 1.10876(18) -0.0436(3) 0.62688(7) 0.0674(6) Uani 1 d . . .
H20A H 1.0712 0.0180 0.6055 0.101 Uiso 1 calc R . .
H20B H 1.0885 -0.1699 0.6293 0.101 Uiso 1 calc R . .
H20C H 1.1728 -0.0414 0.6195 0.101 Uiso 1 calc R . .
C21 C 1.15953(17) -0.0278(3) 0.70332(7) 0.0662(6) Uani 1 d . . .
H21A H 1.2239 -0.0148 0.6969 0.099 Uiso 1 calc R . .
H21B H 1.1448 -0.1569 0.7063 0.099 Uiso 1 calc R . .
H21C H 1.1484 0.0357 0.7291 0.099 Uiso 1 calc R . .
C22 C 1.20850(13) 0.3148(3) 0.65161(6) 0.0502(5) Uani 1 d . . .
H22 H 1.2436 0.2003 0.6472 0.060 Uiso 1 calc R . .
C23 C 1.20342(18) 0.4148(4) 0.60958(7) 0.0722(7) Uani 1 d . . .
H23A H 1.1653 0.3447 0.5899 0.108 Uiso 1 calc R . .
H23B H 1.2650 0.4271 0.5994 0.108 Uiso 1 calc R . .
H23C H 1.1767 0.5356 0.6130 0.108 Uiso 1 calc R . .
C24 C 1.26220(16) 0.4208(4) 0.68564(8) 0.0759(7) Uani 1 d . . .
H24A H 1.2347 0.5411 0.6888 0.114 Uiso 1 calc R . .
H24B H 1.3258 0.4346 0.6781 0.114 Uiso 1 calc R . .
H24C H 1.2602 0.3541 0.7116 0.114 Uiso 1 calc R . .
C25 C 1.00098(14) 0.3635(3) 0.76046(6) 0.0522(5) Uani 1 d . . .
H25 H 1.0609 0.3952 0.7488 0.063 Uiso 1 calc R . .
C26 C 1.05105(14) 0.2985(3) 0.82755(6) 0.0555(5) Uani 1 d . . .
H26 H 1.1188 0.2815 0.8282 0.067 Uiso 1 calc R . .
C27 C 1.03051(16) 0.5089(3) 0.82338(6) 0.0600(5) Uani 1 d . . .
H27 H 1.0887 0.5725 0.8173 0.072 Uiso 1 calc R . .
C28 C 1.01388(15) 0.1994(3) 0.86470(6) 0.0558(5) Uani 1 d . . .
C29 C 1.07059(18) 0.1753(4) 0.90014(7) 0.0738(7) Uani 1 d . . .
H29 H 1.1313 0.2205 0.9006 0.089 Uiso 1 calc R . .
C30 C 1.0392(2) 0.0855(5) 0.93503(8) 0.0985(10) Uani 1 d . . .
H30 H 1.0787 0.0707 0.9586 0.118 Uiso 1 calc R . .
C31 C 0.9513(3) 0.0193(5) 0.93497(9) 0.0960(9) Uani 1 d . . .
H31 H 0.9307 -0.0424 0.9584 0.115 Uiso 1 calc R . .
C32 C 0.8926(2) 0.0427(4) 0.90044(9) 0.0880(8) Uani 1 d . . .
H32 H 0.8317 -0.0011 0.9006 0.106 Uiso 1 calc R . .
C33 C 0.92432(17) 0.1320(4) 0.86527(7) 0.0712(6) Uani 1 d . . .
H33 H 0.8845 0.1465 0.8418 0.085 Uiso 1 calc R . .
C34 C 0.9893(3) 0.6021(4) 0.86053(8) 0.1010(10) Uani 1 d . . .
H34A H 0.9810 0.7318 0.8548 0.152 Uiso 1 calc R . .
H34B H 1.0305 0.5868 0.8848 0.152 Uiso 1 calc R . .
H34C H 0.9300 0.5469 0.8657 0.152 Uiso 1 calc R . .
C35 C 0.9720(2) 0.6943(4) 0.76456(8) 0.0802(7) Uani 1 d . . .
H35A H 1.0343 0.7180 0.7563 0.120 Uiso 1 calc R . .
H35B H 0.9531 0.7905 0.7832 0.120 Uiso 1 calc R . .
H35C H 0.9305 0.6918 0.7402 0.120 Uiso 1 calc R . .

loop_
_atom_site_aniso_label
_atom_site_aniso_U_11
_atom_site_aniso_U_22
_atom_site_aniso_U_33
_atom_site_aniso_U_23
_atom_site_aniso_U_13
_atom_site_aniso_U_12
O1 0.0810(11) 0.0764(11) 0.0473(8) 0.0054(8) -0.0097(7) 0.0079(9)
O2 0.0652(9) 0.0401(8) 0.0674(9) 0.0017(7) 0.0085(7) -0.0008(7)
O3 0.0849(10) 0.0577(9) 0.0447(7) -0.0076(7) -0.0053(7) 0.0086(8)
N1 0.0753(12) 0.0653(12) 0.0560(10) 0.0098(9) -0.0152(9) -0.0065(10)
N2 0.0432(8) 0.0405(8) 0.0421(7) 0.0022(6) 0.0026(6) -0.0039(7)
N3 0.0562(10) 0.0555(11) 0.0500(9) -0.0001(8) 0.0076(7) 0.0039(8)
C1 0.0499(11) 0.0724(14) 0.0470(10) 0.0047(10) -0.0015(8) -0.0021(10)
C2 0.0447(10) 0.0525(12) 0.0456(9) 0.0024(8) 0.0017(8) 0.0015(9)
C3 0.0479(11) 0.0660(13) 0.0464(10) 0.0006(9) 0.0057(8) -0.0013(10)
C4 0.0579(13) 0.122(2) 0.0501(11) 0.0026(13) 0.0111(10) -0.0125(14)
C5 0.0492(13) 0.160(3) 0.0646(14) 0.0030(17) 0.0057(11) -0.0271(16)
C6 0.0508(12) 0.127(2) 0.0571(12) 0.0034(14) -0.0040(10) -0.0154(14)
C7 0.0516(11) 0.0773(15) 0.0491(11) 0.0086(11) -0.0052(9) -0.0043(11)
C8 0.0669(14) 0.0961(19) 0.0432(10) 0.0038(11) -0.0001(10) 0.0048(13)
C9 0.0796(16) 0.095(2) 0.0549(13) 0.0224(13) -0.0104(11) -0.0175(14)
C10 0.0712(14) 0.0703(15) 0.0468(10) 0.0004(10) -0.0035(10) 0.0082(12)
C11 0.0869(18) 0.111(2) 0.0482(12) -0.0063(13) -0.0004(12) 0.0079(16)
C12 0.107(2) 0.101(2) 0.0635(15) -0.0203(15) -0.0182(15) 0.0129(19)
C13 0.091(2) 0.087(2) 0.0877(19) -0.0117(16) -0.0211(16) -0.0051(16)
C14 0.0858(18) 0.106(2) 0.0832(18) -0.0056(17) -0.0001(15) -0.0203(17)
C15 0.0826(17) 0.0925(19) 0.0557(13) -0.0077(13) 0.0033(12) -0.0095(15)
C16 0.153(3) 0.098(2) 0.0748(17) 0.0325(17) -0.0401(19) -0.008(2)
C17 0.139(3) 0.076(2) 0.095(2) 0.0087(16) -0.0370(19) -0.0106(19)
C18 0.0498(11) 0.0447(11) 0.0363(8) 0.0016(8) 0.0007(7) -0.0002(9)
C19 0.0529(11) 0.0392(10) 0.0492(10) 0.0046(8) 0.0034(8) -0.0045(9)
C20 0.0963(17) 0.0461(12) 0.0596(13) -0.0059(10) 0.0002(12) -0.0062(12)
C21 0.0831(16) 0.0534(13) 0.0616(13) 0.0142(11) -0.0025(11) 0.0055(12)
C22 0.0465(10) 0.0455(11) 0.0590(11) -0.0006(9) 0.0082(9) -0.0035(9)
C23 0.0796(16) 0.0691(15) 0.0702(14) 0.0135(12) 0.0287(12) -0.0058(13)
C24 0.0571(13) 0.0750(17) 0.0949(18) -0.0116(14) -0.0071(12) -0.0127(12)
C25 0.0495(11) 0.0646(13) 0.0430(9) -0.0020(9) 0.0067(8) 0.0005(10)
C26 0.0539(12) 0.0645(14) 0.0479(10) -0.0100(10) -0.0014(9) 0.0064(10)
C27 0.0656(13) 0.0613(14) 0.0528(11) -0.0066(10) -0.0008(10) -0.0016(11)
C28 0.0612(13) 0.0575(13) 0.0486(10) -0.0062(9) 0.0018(9) 0.0113(10)
C29 0.0716(15) 0.0940(19) 0.0554(13) -0.0011(13) -0.0019(11) 0.0189(14)
C30 0.109(2) 0.129(3) 0.0568(14) 0.0117(16) 0.0007(15) 0.031(2)
C31 0.130(3) 0.095(2) 0.0645(16) 0.0083(15) 0.0225(17) 0.016(2)
C32 0.091(2) 0.087(2) 0.0877(19) -0.0096(16) 0.0270(16) -0.0124(16)
C33 0.0729(16) 0.0801(17) 0.0605(13) -0.0064(12) 0.0026(11) -0.0010(13)
C34 0.171(3) 0.0709(18) 0.0611(15) -0.0158(13) 0.0021(17) 0.034(2)
C35 0.0988(19) 0.0676(16) 0.0747(16) 0.0100(13) 0.0098(14) 0.0056(14)

loop_
_atom_type_symbol
_atom_type_description
_atom_type_scat_dispersion_real
_atom_type_scat_dispersion_imag
_atom_type_scat_source
C C 0.0181 0.0091 'International Tables Vol C Tables 4.2.6.8 and 6.1.1.4'
H H 0.0000 0.0000 'International Tables Vol C Tables 4.2.6.8 and 6.1.1.4'
N N 0.0311 0.0180 'International Tables Vol C Tables 4.2.6.8 and 6.1.1.4'
O O 0.0492 0.0322 'International Tables Vol C Tables 4.2.6.8 and 6.1.1.4'

loop_
_geom_angle_atom_site_label_1
_geom_angle_atom_site_label_2
_geom_angle_atom_site_label_3
_geom_angle
_geom_angle_site_symmetry_1
_geom_angle_site_symmetry_3
_geom_angle_publ_flag
C7 O1 C8 107.59(17) . . ?
C25 O3 C26 106.62(16) . . ?
C7 N1 C9 101.75(19) . . ?
C7 N1 C17 112.93(19) . . ?
C9 N1 C17 113.5(2) . . ?
C18 N2 C22 119.64(16) . . ?
C18 N2 C19 123.62(15) . . ?
C22 N2 C19 116.75(15) . . ?
C25 N3 C35 113.01(17) . . ?
C25 N3 C27 103.67(16) . . ?
C35 N3 C27 112.73(19) . . ?
C6 C1 C2 119.14(18) . . ?
C6 C1 C7 120.23(19) . . ?
C2 C1 C7 120.61(18) . . ?
C1 C2 C3 119.99(18) . . ?
C1 C2 C18 119.66(16) . . ?
C3 C2 C18 120.27(16) . . ?
C4 C3 C2 119.10(19) . . ?
C4 C3 C25 119.73(18) . . ?
C2 C3 C25 121.15(17) . . ?
C5 C4 C3 120.9(2) . . ?
C5 C4 H4 119.5 . . ?
C3 C4 H4 119.5 . . ?
C6 C5 C4 119.8(2) . . ?
C6 C5 H5 120.1 . . ?
C4 C5 H5 120.1 . . ?
C5 C6 C1 121.0(2) . . ?
C5 C6 H6 119.5 . . ?
C1 C6 H6 119.5 . . ?
O1 C7 N1 103.49(16) . . ?
O1 C7 C1 110.88(18) . . ?
N1 C7 C1 113.97(19) . . ?
O1 C7 H7 109.4 . . ?
N1 C7 H7 109.4 . . ?
C1 C7 H7 109.4 . . ?
O1 C8 C10 109.85(19) . . ?
O1 C8 C9 104.41(19) . . ?
C10 C8 C9 116.3(2) . . ?
O1 C8 H8 108.7 . . ?
C10 C8 H8 108.7 . . ?
C9 C8 H8 108.7 . . ?
N1 C9 C16 113.4(2) . . ?
N1 C9 C8 101.74(18) . . ?
C16 C9 C8 116.6(2) . . ?
N1 C9 H9 108.2 . . ?
C16 C9 H9 108.2 . . ?
C8 C9 H9 108.2 . . ?
C15 C10 C11 117.5(2) . . ?
C15 C10 C8 122.5(2) . . ?
C11 C10 C8 120.0(2) . . ?
C12 C11 C10 121.1(3) . . ?
C12 C11 H11 119.5 . . ?
C10 C11 H11 119.5 . . ?
C13 C12 C11 120.5(3) . . ?
C13 C12 H12 119.8 . . ?
C11 C12 H12 119.8 . . ?
C12 C13 C14 119.4(3) . . ?
C12 C13 H13 120.3 . . ?
C14 C13 H13 120.3 . . ?
C13 C14 C15 120.3(3) . . ?
C13 C14 H14 119.8 . . ?
C15 C14 H14 119.8 . . ?
C10 C15 C14 121.2(2) . . ?
C10 C15 H15 119.4 . . ?
C14 C15 H15 119.4 . . ?
C9 C16 H16A 109.5 . . ?
C9 C16 H16B 109.5 . . ?
H16A C16 H16B 109.5 . . ?
C9 C16 H16C 109.5 . . ?
H16A C16 H16C 109.5 . . ?
H16B C16 H16C 109.5 . . ?
N1 C17 H17A 109.5 . . ?
N1 C17 H17B 109.5 . . ?
H17A C17 H17B 109.5 . . ?
N1 C17 H17C 109.5 . . ?
H17A C17 H17C 109.5 . . ?
H17B C17 H17C 109.5 . . ?
O2 C18 N2 123.19(18) . . ?
O2 C18 C2 118.91(17) . . ?
N2 C18 C2 117.89(17) . . ?
N2 C19 C21 111.14(16) . . ?
N2 C19 C20 111.64(15) . . ?
C21 C19 C20 112.94(18) . . ?
N2 C19 H19 106.9 . . ?
C21 C19 H19 106.9 . . ?
C20 C19 H19 106.9 . . ?
C19 C20 H20A 109.5 . . ?
C19 C20 H20B 109.5 . . ?
H20A C20 H20B 109.5 . . ?
C19 C20 H20C 109.5 . . ?
H20A C20 H20C 109.5 . . ?
H20B C20 H20C 109.5 . . ?
C19 C21 H21A 109.5 . . ?
C19 C21 H21B 109.5 . . ?
H21A C21 H21B 109.5 . . ?
C19 C21 H21C 109.5 . . ?
H21A C21 H21C 109.5 . . ?
H21B C21 H21C 109.5 . . ?
N2 C22 C24 112.39(17) . . ?
N2 C22 C23 111.86(17) . . ?
C24 C22 C23 113.4(2) . . ?
N2 C22 H22 106.2 . . ?
C24 C22 H22 106.2 . . ?
C23 C22 H22 106.2 . . ?
C22 C23 H23A 109.5 . . ?
C22 C23 H23B 109.5 . . ?
H23A C23 H23B 109.5 . . ?
C22 C23 H23C 109.5 . . ?
H23A C23 H23C 109.5 . . ?
H23B C23 H23C 109.5 . . ?
C22 C24 H24A 109.5 . . ?
C22 C24 H24B 109.5 . . ?
H24A C24 H24B 109.5 . . ?
C22 C24 H24C 109.5 . . ?
H24A C24 H24C 109.5 . . ?
H24B C24 H24C 109.5 . . ?
O3 C25 N3 103.24(14) . . ?
O3 C25 C3 110.46(17) . . ?
N3 C25 C3 113.38(17) . . ?
O3 C25 H25 109.9 . . ?
N3 C25 H25 109.9 . . ?
C3 C25 H25 109.9 . . ?
O3 C26 C28 109.78(18) . . ?
O3 C26 C27 105.24(16) . . ?
C28 C26 C27 117.41(17) . . ?
O3 C26 H26 108.0 . . ?
C28 C26 H26 108.0 . . ?
C27 C26 H26 108.0 . . ?
N3 C27 C34 112.7(2) . . ?
N3 C27 C26 102.22(16) . . ?
C34 C27 C26 116.7(2) . . ?
N3 C27 H27 108.3 . . ?
C34 C27 H27 108.3 . . ?
C26 C27 H27 108.3 . . ?
C33 C28 C29 117.7(2) . . ?
C33 C28 C26 122.86(19) . . ?
C29 C28 C26 119.4(2) . . ?
C28 C29 C30 121.3(3) . . ?
C28 C29 H29 119.3 . . ?
C30 C29 H29 119.3 . . ?
C31 C30 C29 120.2(3) . . ?
C31 C30 H30 119.9 . . ?
C29 C30 H30 119.9 . . ?
C30 C31 C32 120.1(3) . . ?
C30 C31 H31 120.0 . . ?
C32 C31 H31 120.0 . . ?
C31 C32 C33 119.7(3) . . ?
C31 C32 H32 120.1 . . ?
C33 C32 H32 120.1 . . ?
C28 C33 C32 120.9(2) . . ?
C28 C33 H33 119.5 . . ?
C32 C33 H33 119.5 . . ?
C27 C34 H34A 109.5 . . ?
C27 C34 H34B 109.5 . . ?
H34A C34 H34B 109.5 . . ?
C27 C34 H34C 109.5 . . ?
H34A C34 H34C 109.5 . . ?
H34B C34 H34C 109.5 . . ?
N3 C35 H35A 109.5 . . ?
N3 C35 H35B 109.5 . . ?
H35A C35 H35B 109.5 . . ?
N3 C35 H35C 109.5 . . ?
H35A C35 H35C 109.5 . . ?
H35B C35 H35C 109.5 . . ?

loop_
_geom_bond_atom_site_label_1
_geom_bond_atom_site_label_2
_geom_bond_distance
_geom_bond_site_symmetry_2
_geom_bond_publ_flag
O1 C7 1.413(3) . ?
O1 C8 1.437(2) . ?
O2 C18 1.225(2) . ?
O3 C25 1.411(2) . ?
O3 C26 1.430(2) . ?
N1 C7 1.455(3) . ?
N1 C9 1.459(3) . ?
N1 C17 1.461(3) . ?
N2 C18 1.344(2) . ?
N2 C22 1.479(2) . ?
N2 C19 1.479(2) . ?
N3 C25 1.454(3) . ?
N3 C35 1.455(3) . ?
N3 C27 1.458(3) . ?
C1 C6 1.382(3) . ?
C1 C2 1.397(3) . ?
C1 C7 1.509(3) . ?
C2 C3 1.399(2) . ?
C2 C18 1.509(3) . ?
C3 C4 1.382(3) . ?
C3 C25 1.503(3) . ?
C4 C5 1.377(3) . ?
C4 H4 0.9300 . ?
C5 C6 1.374(3) . ?
C5 H5 0.9300 . ?
C6 H6 0.9300 . ?
C7 H7 0.9800 . ?
C8 C10 1.502(3) . ?
C8 C9 1.541(4) . ?
C8 H8 0.9800 . ?
C9 C16 1.512(3) . ?
C9 H9 0.9800 . ?
C10 C15 1.374(3) . ?
C10 C11 1.382(3) . ?
C11 C12 1.375(4) . ?
C11 H11 0.9300 . ?
C12 C13 1.359(4) . ?
C12 H12 0.9300 . ?
C13 C14 1.365(4) . ?
C13 H13 0.9300 . ?
C14 C15 1.376(4) . ?
C14 H14 0.9300 . ?
C15 H15 0.9300 . ?
C16 H16A 0.9600 . ?
C16 H16B 0.9600 . ?
C16 H16C 0.9600 . ?
C17 H17A 0.9600 . ?
C17 H17B 0.9600 . ?
C17 H17C 0.9600 . ?
C19 C21 1.506(3) . ?
C19 C20 1.516(3) . ?
C19 H19 0.9800 . ?
C20 H20A 0.9600 . ?
C20 H20B 0.9600 . ?
C20 H20C 0.9600 . ?
C21 H21A 0.9600 . ?
C21 H21B 0.9600 . ?
C21 H21C 0.9600 . ?
C22 C24 1.512(3) . ?
C22 C23 1.522(3) . ?
C22 H22 0.9800 . ?
C23 H23A 0.9600 . ?
C23 H23B 0.9600 . ?
C23 H23C 0.9600 . ?
C24 H24A 0.9600 . ?
C24 H24B 0.9600 . ?
C24 H24C 0.9600 . ?
C25 H25 0.9800 . ?
C26 C28 1.502(3) . ?
C26 C27 1.550(3) . ?
C26 H26 0.9800 . ?
C27 C34 1.506(3) . ?
C27 H27 0.9800 . ?
C28 C33 1.376(3) . ?
C28 C29 1.376(3) . ?
C29 C30 1.381(4) . ?
C29 H29 0.9300 . ?
C30 C31 1.349(4) . ?
C30 H30 0.9300 . ?
C31 C32 1.369(4) . ?
C31 H31 0.9300 . ?
C32 C33 1.388(4) . ?
C32 H32 0.9300 . ?
C33 H33 0.9300 . ?
C34 H34A 0.9600 . ?
C34 H34B 0.9600 . ?
C34 H34C 0.9600 . ?
C35 H35A 0.9600 . ?
C35 H35B 0.9600 . ?
C35 H35C 0.9600 . ?

loop_
_geom_torsion_atom_site_label_1
_geom_torsion_atom_site_label_2
_geom_torsion_atom_site_label_3
_geom_torsion_atom_site_label_4
_geom_torsion
_geom_torsion_site_symmetry_1
_geom_torsion_site_symmetry_2
_geom_torsion_site_symmetry_3
_geom_torsion_site_symmetry_4
_geom_torsion_publ_flag
C6 C1 C2 C3 -2.3(3) . . . . ?
C7 C1 C2 C3 176.0(2) . . . . ?
C6 C1 C2 C18 -179.0(2) . . . . ?
C7 C1 C2 C18 -0.7(3) . . . . ?
C1 C2 C3 C4 2.6(3) . . . . ?
C18 C2 C3 C4 179.3(2) . . . . ?
C1 C2 C3 C25 -175.8(2) . . . . ?
C18 C2 C3 C25 0.9(3) . . . . ?
C2 C3 C4 C5 -0.4(4) . . . . ?
C25 C3 C4 C5 178.1(3) . . . . ?
C3 C4 C5 C6 -2.2(5) . . . . ?
C4 C5 C6 C1 2.6(5) . . . . ?
C2 C1 C6 C5 -0.3(4) . . . . ?
C7 C1 C6 C5 -178.7(3) . . . . ?
C8 O1 C7 N1 33.3(2) . . . . ?
C8 O1 C7 C1 155.85(17) . . . . ?
C9 N1 C7 O1 -46.2(2) . . . . ?
C17 N1 C7 O1 -168.1(2) . . . . ?
C9 N1 C7 C1 -166.68(19) . . . . ?
C17 N1 C7 C1 71.3(3) . . . . ?
C6 C1 C7 O1 -55.8(3) . . . . ?
C2 C1 C7 O1 125.9(2) . . . . ?
C6 C1 C7 N1 60.5(3) . . . . ?
C2 C1 C7 N1 -117.8(2) . . . . ?
C7 O1 C8 C10 -133.0(2) . . . . ?
C7 O1 C8 C9 -7.7(2) . . . . ?
C7 N1 C9 C16 165.9(2) . . . . ?
C17 N1 C9 C16 -72.5(3) . . . . ?
C7 N1 C9 C8 39.9(2) . . . . ?
C17 N1 C9 C8 161.5(2) . . . . ?
O1 C8 C9 N1 -20.4(2) . . . . ?
C10 C8 C9 N1 100.8(2) . . . . ?
O1 C8 C9 C16 -144.3(2) . . . . ?
C10 C8 C9 C16 -23.1(3) . . . . ?
O1 C8 C10 C15 34.8(3) . . . . ?
C9 C8 C10 C15 -83.5(3) . . . . ?
O1 C8 C10 C11 -146.9(2) . . . . ?
C9 C8 C10 C11 94.9(3) . . . . ?
C15 C10 C11 C12 0.9(4) . . . . ?
C8 C10 C11 C12 -177.5(3) . . . . ?
C10 C11 C12 C13 -0.7(5) . . . . ?
C11 C12 C13 C14 0.1(5) . . . . ?
C12 C13 C14 C15 0.2(5) . . . . ?
C11 C10 C15 C14 -0.6(4) . . . . ?
C8 C10 C15 C14 177.8(3) . . . . ?
C13 C14 C15 C10 0.0(5) . . . . ?
C22 N2 C18 O2 -2.2(3) . . . . ?
C19 N2 C18 O2 177.78(17) . . . . ?
C22 N2 C18 C2 177.39(15) . . . . ?
C19 N2 C18 C2 -2.6(2) . . . . ?
C1 C2 C18 O2 93.2(2) . . . . ?
C3 C2 C18 O2 -83.5(2) . . . . ?
C1 C2 C18 N2 -86.4(2) . . . . ?
C3 C2 C18 N2 96.9(2) . . . . ?
C18 N2 C19 C21 -114.3(2) . . . . ?
C22 N2 C19 C21 65.7(2) . . . . ?
C18 N2 C19 C20 118.6(2) . . . . ?
C22 N2 C19 C20 -61.4(2) . . . . ?
C18 N2 C22 C24 65.3(2) . . . . ?
C19 N2 C22 C24 -114.7(2) . . . . ?
C18 N2 C22 C23 -63.6(2) . . . . ?
C19 N2 C22 C23 116.38(19) . . . . ?
C26 O3 C25 N3 -38.62(19) . . . . ?
C26 O3 C25 C3 -160.15(16) . . . . ?
C35 N3 C25 O3 166.73(18) . . . . ?
C27 N3 C25 O3 44.37(19) . . . . ?
C35 N3 C25 C3 -73.7(2) . . . . ?
C27 N3 C25 C3 163.91(17) . . . . ?
C4 C3 C25 O3 55.7(3) . . . . ?
C2 C3 C25 O3 -125.8(2) . . . . ?
C4 C3 C25 N3 -59.6(3) . . . . ?
C2 C3 C25 N3 118.8(2) . . . . ?
C25 O3 C26 C28 145.28(16) . . . . ?
C25 O3 C26 C27 18.0(2) . . . . ?
C25 N3 C27 C34 -157.9(2) . . . . ?
C35 N3 C27 C34 79.6(3) . . . . ?
C25 N3 C27 C26 -31.8(2) . . . . ?
C35 N3 C27 C26 -154.39(18) . . . . ?
O3 C26 C27 N3 9.0(2) . . . . ?
C28 C26 C27 N3 -113.39(19) . . . . ?
O3 C26 C27 C34 132.4(2) . . . . ?
C28 C26 C27 C34 10.0(3) . . . . ?
O3 C26 C28 C33 -36.1(3) . . . . ?
C27 C26 C28 C33 84.0(3) . . . . ?
O3 C26 C28 C29 144.6(2) . . . . ?
C27 C26 C28 C29 -95.3(2) . . . . ?
C33 C28 C29 C30 0.5(4) . . . . ?
C26 C28 C29 C30 179.8(2) . . . . ?
C28 C29 C30 C31 -0.1(5) . . . . ?
C29 C30 C31 C32 -0.7(5) . . . . ?
C30 C31 C32 C33 1.1(5) . . . . ?
C29 C28 C33 C32 -0.1(4) . . . . ?
C26 C28 C33 C32 -179.4(2) . . . . ?
C31 C32 C33 C28 -0.7(4) . . . . ?
